data_2239510
loop_
_publ_author_name
'Luo, Mei'
'Huang, Yong-Hua'
'Zhang, Jing-Cheng'

_publ_section_title
;
 Tetrakis[\m~3~-2-(piperidin-1-yl)ethanolato]tetrakis[chloridocopper(II)]
;
_journal_coeditor_code XU5784
_journal_issue 5
_journal_name_full 'Acta Crystallographica Section E'
_journal_page_first m194
_journal_paper_doi 10.1107/S1600536814009052
_journal_volume 70
_journal_year 2014
_chemical_formula_iupac '[Cu4 (C7 H14 N O)4 Cl4]'
_chemical_formula_moiety 'C28 H56 Cl4 Cu4 N4 O4'
_chemical_formula_sum 'C28 H56 Cl4 Cu4 N4 O4'
_chemical_formula_weight 908.72
_chemical_name_systematic
;
Tetrakis[\m~3~-2-(piperidin-1-yl)ethanolato]tetrakis[chloridocopper(II)]
;
_space_group_IT_number 92
_symmetry_cell_setting tetragonal
_symmetry_space_group_name_Hall 'P 4abw 2nw'
_symmetry_space_group_name_H-M 'P 41 21 2'
_atom_sites_solution_hydrogens geom
_atom_sites_solution_primary direct
_atom_sites_solution_secondary difmap
_audit_creation_method SHELXL-2013
_cell_angle_alpha 90
_cell_angle_beta 90
_cell_angle_gamma 90
_cell_formula_units_Z 8
_cell_length_a 13.9016(2)
_cell_length_b 13.9016(2)
_cell_length_c 38.8340(9)
_cell_measurement_reflns_used 9940
_cell_measurement_temperature 293(2)
_cell_measurement_theta_max 68.8
_cell_measurement_theta_min 3.9
_cell_volume 7504.8(2)
_computing_cell_refinement 'SAINT (Bruker, 2007)'
_computing_data_collection 'APEX2 (Bruker, 2007)'
_computing_data_reduction 'SAINT (Bruker, 2007)'
_computing_molecular_graphics 'SHELXTL (Sheldrick, 2008)'
_computing_publication_material 'SHELXTL (Sheldrick, 2008)'
_computing_structure_refinement 'SHELXTL (Sheldrick, 2008)'
_computing_structure_solution 'SHELXTL (Sheldrick, 2008)'
_diffrn_ambient_temperature 293(2)
_diffrn_measured_fraction_theta_full 0.990
_diffrn_measured_fraction_theta_max 0.990
_diffrn_measurement_device_type 'Bruker APEXII CCD'
_diffrn_measurement_method '\f and \w scans'
_diffrn_radiation_type CuK\a
_diffrn_radiation_wavelength 1.54178
_diffrn_reflns_av_R_equivalents 0.0655
_diffrn_reflns_limit_h_max 16
_diffrn_reflns_limit_h_min -16
_diffrn_reflns_limit_k_max 15
_diffrn_reflns_limit_k_min -16
_diffrn_reflns_limit_l_max 46
_diffrn_reflns_limit_l_min -45
_diffrn_reflns_number 66705
_diffrn_reflns_theta_full 69.70
_diffrn_reflns_theta_max 69.697
_diffrn_reflns_theta_min 3.377
_exptl_absorpt_coefficient_mu 5.469
_exptl_absorpt_correction_T_max 0.7533
_exptl_absorpt_correction_T_min 0.5694
_exptl_absorpt_correction_type multi-scan
_exptl_absorpt_process_details '(SADABS; Bruker, 2001)'
_exptl_crystal_colour blue
_exptl_crystal_density_diffrn 1.609
_exptl_crystal_description prism
_exptl_crystal_F_000 3744
_exptl_crystal_size_max 0.160
_exptl_crystal_size_mid 0.120
_exptl_crystal_size_min 0.080
_refine_diff_density_max 0.930
_refine_diff_density_min -0.806
_refine_ls_abs_structure_details 'Flack (1983), 2913 Friedel pairs'
_refine_ls_abs_structure_Flack 0.18(5)
_refine_ls_extinction_method none
_refine_ls_goodness_of_fit_ref 1.165
_refine_ls_hydrogen_treatment constr
_refine_ls_matrix_type full
_refine_ls_number_parameters 398
_refine_ls_number_reflns 6976
_refine_ls_number_restraints 0
_refine_ls_restrained_S_all 1.165
_refine_ls_R_factor_all 0.0728
_refine_ls_R_factor_gt 0.0683
_refine_ls_shift/su_max 0.001
_refine_ls_shift/su_mean 0.000
_refine_ls_structure_factor_coef Fsqd
_refine_ls_weighting_details 'calc w=1/[\s^2^(Fo^2^)+(0.0407P)^2^+55.9102P] where P=(Fo^2^+2Fc^2^)/3'
_refine_ls_weighting_scheme calc
_refine_ls_wR_factor_gt 0.1786
_refine_ls_wR_factor_ref 0.1819
_reflns_number_gt 6547
_reflns_number_total 6976
_reflns_threshold_expression 'I > 2\s(I)'
_cod_data_source_file xu5784sup1.cif
_cod_data_source_block I
_cod_original_cell_volume 7504.8(3)
_cod_database_code 2239510
_cod_database_fobs_code 2239510
_shelxl_version_number .2013

loop_
_symmetry_equiv_pos_as_xyz
'x, y, z'
'-y+1/2, x+1/2, z+1/4'
'-x, -y, z+1/2'
'y+1/2, -x+1/2, z+3/4'
'x+1/2, -y+1/2, -z+3/4'
'y, x, -z'
'-x+1/2, y+1/2, -z+1/4'
'-y, -x, -z+1/2'

loop_
_atom_site_type_symbol
_atom_site_label
_atom_site_fract_x
_atom_site_fract_y
_atom_site_fract_z
_atom_site_U_iso_or_equiv
_atom_site_adp_type
_atom_site_calc_flag
_atom_site_refinement_flags
_atom_site_occupancy
_atom_site_symmetry_multiplicity
Cu Cu1 0.03847(9) 0.68690(8) -0.03396(3) 0.0359(3) Uani d . 1 1
Cu Cu2 0.19814(9) 0.54936(8) -0.03808(3) 0.0352(3) Uani d . 1 1
Cu Cu3 0.19184(8) 0.68392(9) 0.03586(3) 0.0336(3) Uani d . 1 1
Cu Cu4 0.05180(8) 0.52599(8) 0.03383(4) 0.0366(3) Uani d . 1 1
Cl Cl1 0.02892(19) 0.84482(16) -0.04415(7) 0.0529(6) Uani d . 1 1
Cl Cl2 0.20776(19) 0.39762(16) -0.05687(8) 0.0545(6) Uani d . 1 1
Cl Cl3 0.34843(16) 0.68975(19) 0.04958(7) 0.0502(6) Uani d . 1 1
Cl Cl4 -0.10283(18) 0.5147(2) 0.04883(9) 0.0632(8) Uani d . 1 1
N N1 0.3352(5) 0.5899(5) -0.05397(18) 0.0368(16) Uani d . 1 1
N N2 -0.0955(6) 0.6526(5) -0.0528(2) 0.0417(18) Uani d . 1 1
N N3 0.1545(5) 0.8161(5) 0.05649(18) 0.0341(15) Uani d . 1 1
N N4 0.0914(5) 0.3890(5) 0.04787(19) 0.0361(16) Uani d . 1 1
O O1 0.1787(4) 0.6858(4) -0.02744(15) 0.0325(12) Uani d . 1 1
O O2 0.0590(4) 0.5475(4) -0.02994(15) 0.0370(13) Uani d . 1 1
O O3 0.0527(4) 0.6684(4) 0.02958(17) 0.0394(14) Uani d . 1 1
O O4 0.1893(4) 0.5442(4) 0.02558(15) 0.0346(12) Uani d . 1 1
C C1 0.2455(6) 0.7412(6) -0.0465(2) 0.040(2) Uani d . 1 1
H H1A 0.2478 0.8062 -0.0374 0.048 Uiso calc R 1 1
H H1B 0.2257 0.7445 -0.0704 0.048 Uiso calc R 1 1
C C2 0.3414(6) 0.6967(6) -0.0440(2) 0.0364(19) Uani d . 1 1
H H2A 0.3656 0.7027 -0.0207 0.044 Uiso calc R 1 1
H H2B 0.3857 0.7296 -0.0593 0.044 Uiso calc R 1 1
C C3 0.3439(7) 0.5788(7) -0.0916(2) 0.042(2) Uani d . 1 1
H H3A 0.2995 0.6228 -0.1027 0.050 Uiso calc R 1 1
H H3B 0.3252 0.5139 -0.0979 0.050 Uiso calc R 1 1
C C4 0.4451(8) 0.5979(8) -0.1053(3) 0.051(2) Uani d . 1 1
H H4A 0.4479 0.5813 -0.1295 0.062 Uiso calc R 1 1
H H4B 0.4597 0.6659 -0.1031 0.062 Uiso calc R 1 1
C C5 0.5196(7) 0.5397(8) -0.0857(2) 0.050(2) Uani d . 1 1
H H5A 0.5836 0.5577 -0.0932 0.060 Uiso calc R 1 1
H H5B 0.5106 0.4718 -0.0904 0.060 Uiso calc R 1 1
C C6 0.5095(5) 0.5583(8) -0.0469(2) 0.043(2) Uani d . 1 1
H H6A 0.5560 0.5198 -0.0344 0.051 Uiso calc R 1 1
H H6B 0.5221 0.6255 -0.0420 0.051 Uiso calc R 1 1
C C7 0.4089(6) 0.5323(7) -0.0357(2) 0.040(2) Uani d . 1 1
H H7A 0.3977 0.4646 -0.0401 0.048 Uiso calc R 1 1
H H7B 0.4028 0.5430 -0.0111 0.048 Uiso calc R 1 1
C C8 -0.0104(7) 0.4958(6) -0.0498(3) 0.046(2) Uani d . 1 1
H H8A -0.0158 0.4302 -0.0415 0.055 Uiso calc R 1 1
H H8B 0.0084 0.4944 -0.0738 0.055 Uiso calc R 1 1
C C9 -0.1069(6) 0.5489(6) -0.0455(3) 0.041(2) Uani d . 1 1
H H9A -0.1540 0.5217 -0.0612 0.050 Uiso calc R 1 1
H H9B -0.1304 0.5404 -0.0222 0.050 Uiso calc R 1 1
C C10 -0.1754(6) 0.7091(7) -0.0363(3) 0.044(2) Uani d . 1 1
H H10A -0.1600 0.7771 -0.0376 0.053 Uiso calc R 1 1
H H10B -0.1791 0.6918 -0.0121 0.053 Uiso calc R 1 1
C C11 -0.2722(7) 0.6925(9) -0.0527(4) 0.072(4) Uani d . 1 1
H H11A -0.3205 0.7310 -0.0411 0.087 Uiso calc R 1 1
H H11B -0.2900 0.6253 -0.0504 0.087 Uiso calc R 1 1
C C12 -0.2676(9) 0.7200(9) -0.0907(4) 0.074(4) Uani d . 1 1
H H12A -0.3292 0.7074 -0.1016 0.089 Uiso calc R 1 1
H H12B -0.2537 0.7881 -0.0930 0.089 Uiso calc R 1 1
C C13 -0.1893(10) 0.6614(9) -0.1083(3) 0.068(3) Uani d . 1 1
H H13A -0.1835 0.6819 -0.1321 0.082 Uiso calc R 1 1
H H13B -0.2074 0.5940 -0.1082 0.082 Uiso calc R 1 1
C C14 -0.0920(7) 0.6728(7) -0.0904(2) 0.047(2) Uani d . 1 1
H H14A -0.0461 0.6296 -0.1011 0.056 Uiso calc R 1 1
H H14B -0.0692 0.7380 -0.0939 0.056 Uiso calc R 1 1
C C15 0.0002(7) 0.7326(6) 0.0510(3) 0.048(2) Uani d . 1 1
H H15A -0.0012 0.7091 0.0745 0.058 Uiso calc R 1 1
H H15B -0.0654 0.7390 0.0428 0.058 Uiso calc R 1 1
C C16 0.0504(7) 0.8256(7) 0.0492(3) 0.048(2) Uani d . 1 1
H H16A 0.0220 0.8695 0.0657 0.057 Uiso calc R 1 1
H H16B 0.0419 0.8530 0.0264 0.057 Uiso calc R 1 1
C C17 0.2152(7) 0.8908(6) 0.0417(2) 0.040(2) Uani d . 1 1
H H17A 0.2016 0.8962 0.0172 0.047 Uiso calc R 1 1
H H17B 0.2822 0.8726 0.0442 0.047 Uiso calc R 1 1
C C18 0.1989(8) 0.9886(7) 0.0588(3) 0.055(3) Uani d . 1 1
H H18A 0.2402 1.0364 0.0482 0.066 Uiso calc R 1 1
H H18B 0.1326 1.0085 0.0555 0.066 Uiso calc R 1 1
C C19 0.2207(8) 0.9825(8) 0.0970(3) 0.058(3) Uani d . 1 1
H H19A 0.2888 0.9703 0.1004 0.069 Uiso calc R 1 1
H H19B 0.2048 1.0430 0.1080 0.069 Uiso calc R 1 1
C C20 0.1625(8) 0.9022(7) 0.1127(3) 0.050(2) Uani d . 1 1
H H20A 0.1810 0.8947 0.1367 0.060 Uiso calc R 1 1
H H20B 0.0949 0.9196 0.1122 0.060 Uiso calc R 1 1
C C21 0.1757(7) 0.8089(7) 0.0946(2) 0.041(2) Uani d . 1 1
H H21A 0.1336 0.7612 0.1048 0.050 Uiso calc R 1 1
H H21B 0.2415 0.7873 0.0977 0.050 Uiso calc R 1 1
C C22 0.2464(7) 0.4756(7) 0.0441(3) 0.048(2) Uani d . 1 1
H H22A 0.2485 0.4913 0.0684 0.057 Uiso calc R 1 1
H H22B 0.3115 0.4738 0.0352 0.057 Uiso calc R 1 1
C C23 0.1969(6) 0.3820(7) 0.0384(3) 0.043(2) Uani d . 1 1
H H23A 0.2274 0.3326 0.0522 0.052 Uiso calc R 1 1
H H23B 0.2028 0.3637 0.0143 0.052 Uiso calc R 1 1
C C24 0.0357(8) 0.3141(7) 0.0299(3) 0.051(2) Uani d . 1 1
H H24A 0.0519 0.3168 0.0056 0.061 Uiso calc R 1 1
H H24B -0.0320 0.3298 0.0320 0.061 Uiso calc R 1 1
C C25 0.0498(10) 0.2113(9) 0.0421(3) 0.068(3) Uani d . 1 1
H H25A 0.0042 0.1698 0.0304 0.082 Uiso calc R 1 1
H H25B 0.1141 0.1901 0.0360 0.082 Uiso calc R 1 1
C C26 0.0364(8) 0.2022(7) 0.0800(3) 0.055(3) Uani d . 1 1
H H26A 0.0553 0.1381 0.0872 0.066 Uiso calc R 1 1
H H26B -0.0310 0.2108 0.0856 0.066 Uiso calc R 1 1
C C27 0.0955(9) 0.2757(8) 0.0991(3) 0.054(3) Uani d . 1 1
H H27A 0.1632 0.2599 0.0967 0.065 Uiso calc R 1 1
H H27B 0.0795 0.2731 0.1234 0.065 Uiso calc R 1 1
C C28 0.0785(7) 0.3783(7) 0.0857(2) 0.044(2) Uani d . 1 1
H H28A 0.0137 0.3978 0.0917 0.053 Uiso calc R 1 1
H H28B 0.1227 0.4216 0.0973 0.053 Uiso calc R 1 1

loop_
_atom_site_aniso_label
_atom_site_aniso_U_11
_atom_site_aniso_U_22
_atom_site_aniso_U_33
_atom_site_aniso_U_12
_atom_site_aniso_U_13
_atom_site_aniso_U_23
Cu1 0.0306(6) 0.0252(6) 0.0519(7) 0.0000(5) -0.0094(6) 0.0002(6)
Cu2 0.0311(6) 0.0219(6) 0.0527(7) 0.0011(5) -0.0025(6) -0.0030(5)
Cu3 0.0254(6) 0.0291(6) 0.0463(7) 0.0015(5) -0.0030(5) -0.0041(5)
Cu4 0.0252(6) 0.0267(6) 0.0578(8) -0.0005(5) -0.0042(6) 0.0029(6)
Cl1 0.0513(14) 0.0268(10) 0.0807(17) 0.0015(9) -0.0163(12) 0.0049(11)
Cl2 0.0510(14) 0.0273(11) 0.0854(18) -0.0012(10) 0.0042(12) -0.0133(11)
Cl3 0.0267(10) 0.0533(14) 0.0706(15) 0.0043(10) -0.0088(10) -0.0159(12)
Cl4 0.0335(12) 0.0500(14) 0.106(2) -0.0035(10) 0.0059(13) 0.0126(14)
N1 0.038(4) 0.036(4) 0.036(4) -0.010(3) -0.003(3) -0.001(3)
N2 0.043(4) 0.027(4) 0.055(4) -0.007(3) -0.018(4) 0.002(3)
N3 0.043(4) 0.021(3) 0.038(4) 0.000(3) -0.002(3) -0.004(3)
N4 0.026(4) 0.034(4) 0.048(4) -0.008(3) -0.001(3) 0.002(3)
O1 0.025(3) 0.025(3) 0.047(3) 0.008(2) -0.003(2) 0.001(2)
O2 0.031(3) 0.026(3) 0.054(3) 0.010(2) -0.011(3) -0.008(3)
O3 0.025(3) 0.026(3) 0.067(4) 0.009(2) 0.002(3) -0.005(3)
O4 0.028(3) 0.026(3) 0.050(3) 0.008(2) -0.005(2) 0.005(2)
C1 0.034(5) 0.027(4) 0.058(5) -0.004(3) 0.022(4) 0.003(4)
C2 0.026(4) 0.039(5) 0.044(5) -0.006(4) 0.002(3) -0.011(4)
C3 0.038(5) 0.039(5) 0.049(5) 0.006(4) -0.002(4) -0.002(4)
C4 0.058(6) 0.050(6) 0.046(5) 0.000(5) 0.008(5) 0.005(4)
C5 0.042(5) 0.057(6) 0.052(6) 0.011(5) 0.005(4) -0.008(5)
C6 0.010(4) 0.053(6) 0.064(6) 0.005(3) 0.001(4) 0.013(5)
C7 0.024(4) 0.049(5) 0.048(5) -0.009(4) 0.004(4) 0.005(4)
C8 0.043(5) 0.023(4) 0.071(6) -0.004(4) -0.022(5) -0.002(4)
C9 0.027(4) 0.028(4) 0.068(6) 0.006(3) -0.021(4) 0.005(4)
C10 0.021(4) 0.039(5) 0.072(6) 0.003(3) 0.001(4) -0.008(5)
C11 0.032(5) 0.063(7) 0.121(11) 0.027(5) -0.018(6) -0.035(7)
C12 0.058(7) 0.049(6) 0.115(11) 0.015(5) -0.044(7) 0.003(7)
C13 0.083(9) 0.053(7) 0.068(7) -0.001(6) -0.037(7) 0.004(5)
C14 0.053(6) 0.038(5) 0.050(5) -0.005(4) -0.008(4) 0.002(4)
C15 0.038(5) 0.026(4) 0.080(7) 0.003(4) -0.002(5) -0.012(5)
C16 0.047(5) 0.034(5) 0.062(6) 0.023(4) -0.010(5) -0.020(4)
C17 0.052(6) 0.029(4) 0.038(5) 0.005(4) 0.012(4) -0.002(4)
C18 0.049(6) 0.034(5) 0.083(7) -0.010(4) 0.003(5) 0.005(5)
C19 0.060(6) 0.048(6) 0.065(6) -0.005(5) -0.005(5) -0.022(5)
C20 0.057(6) 0.047(6) 0.046(5) -0.008(5) -0.004(5) -0.016(4)
C21 0.046(5) 0.041(5) 0.037(4) -0.008(4) 0.000(4) -0.001(4)
C22 0.030(5) 0.040(5) 0.073(7) 0.013(4) -0.012(4) 0.010(5)
C23 0.021(4) 0.048(5) 0.060(6) 0.018(4) 0.007(4) 0.007(4)
C24 0.055(6) 0.046(5) 0.051(5) -0.011(5) -0.004(5) 0.004(5)
C25 0.065(8) 0.069(8) 0.070(7) 0.034(6) 0.013(6) 0.001(6)
C26 0.048(6) 0.043(6) 0.073(7) 0.009(5) 0.004(5) 0.016(5)
C27 0.071(7) 0.044(6) 0.048(6) 0.006(5) -0.004(5) 0.013(4)
C28 0.048(5) 0.038(5) 0.046(5) -0.001(4) -0.009(4) -0.009(4)

loop_
_atom_type_symbol
_atom_type_description
_atom_type_scat_dispersion_real
_atom_type_scat_dispersion_imag
_atom_type_scat_source
C C 0.0181 0.0091 'International Tables Vol C Tables 4.2.6.8 and 6.1.1.4'
H H 0.0000 0.0000 'International Tables Vol C Tables 4.2.6.8 and 6.1.1.4'
Cl Cl 0.3639 0.7018 'International Tables Vol C Tables 4.2.6.8 and 6.1.1.4'
Cu Cu -1.9646 0.5888 'International Tables Vol C Tables 4.2.6.8 and 6.1.1.4'
N N 0.0311 0.0180 'International Tables Vol C Tables 4.2.6.8 and 6.1.1.4'
O O 0.0492 0.0322 'International Tables Vol C Tables 4.2.6.8 and 6.1.1.4'

loop_
_geom_angle_atom_site_label_1
_geom_angle_atom_site_label_2
_geom_angle_atom_site_label_3
_geom_angle
O2 Cu1 O1 80.7(2)
O2 Cu1 N2 86.1(3)
O1 Cu1 N2 160.3(3)
O2 Cu1 Cl1 172.5(2)
O1 Cu1 Cl1 95.13(18)
N2 Cu1 Cl1 96.4(2)
O2 Cu1 Cu2 41.55(17)
O1 Cu1 Cu2 41.56(16)
N2 Cu1 Cu2 121.0(2)
Cl1 Cu1 Cu2 132.50(9)
O2 Cu2 O1 80.9(2)
O2 Cu2 N1 162.8(3)
O1 Cu2 N1 85.8(3)
O2 Cu2 Cl2 95.71(18)
O1 Cu2 Cl2 171.88(19)
N1 Cu2 Cl2 96.0(2)
O2 Cu2 Cu1 41.67(16)
O1 Cu2 Cu1 41.69(16)
N1 Cu2 Cu1 122.2(2)
Cl2 Cu2 Cu1 132.67(9)
O3 Cu3 O4 81.3(2)
O3 Cu3 N3 84.2(3)
O4 Cu3 N3 160.5(3)
O3 Cu3 Cl3 172.2(2)
O4 Cu3 Cl3 95.78(18)
N3 Cu3 Cl3 96.9(2)
O3 Cu3 Cu4 42.29(16)
O4 Cu3 Cu4 41.42(17)
N3 Cu3 Cu4 120.5(2)
Cl3 Cu3 Cu4 132.62(9)
O4 Cu4 O3 81.4(2)
O4 Cu4 N4 84.4(2)
O3 Cu4 N4 160.6(3)
O4 Cu4 Cl4 173.4(2)
O3 Cu4 Cl4 95.61(18)
N4 Cu4 Cl4 97.1(2)
O4 Cu4 Cu3 42.17(16)
O3 Cu4 Cu3 41.63(16)
N4 Cu4 Cu3 120.5(2)
Cl4 Cu4 Cu3 133.15(9)
C3 N1 C7 111.3(7)
C3 N1 C2 110.2(7)
C7 N1 C2 111.3(7)
C3 N1 Cu2 109.9(5)
C7 N1 Cu2 110.1(5)
C2 N1 Cu2 103.8(5)
C9 N2 C14 112.1(7)
C9 N2 C10 110.3(7)
C14 N2 C10 110.2(7)
C9 N2 Cu1 104.8(5)
C14 N2 Cu1 106.1(6)
C10 N2 Cu1 113.2(5)
C17 N3 C16 115.2(7)
C17 N3 C21 108.7(7)
C16 N3 C21 112.6(7)
C17 N3 Cu3 109.6(5)
C16 N3 Cu3 104.5(5)
C21 N3 Cu3 105.7(5)
C24 N4 C28 109.5(7)
C24 N4 C23 110.4(8)
C28 N4 C23 110.6(7)
C24 N4 Cu4 112.8(6)
C28 N4 Cu4 108.8(5)
C23 N4 Cu4 104.7(5)
C1 O1 Cu2 109.0(5)
C1 O1 Cu1 125.4(5)
Cu2 O1 Cu1 96.7(2)
C8 O2 Cu2 125.9(6)
C8 O2 Cu1 110.8(5)
Cu2 O2 Cu1 96.8(3)
C15 O3 Cu3 111.4(5)
C15 O3 Cu4 125.0(6)
Cu3 O3 Cu4 96.1(2)
C22 O4 Cu4 111.9(5)
C22 O4 Cu3 122.7(6)
Cu4 O4 Cu3 96.4(2)
O1 C1 C2 109.4(7)
O1 C1 H1A 109.8
C2 C1 H1A 109.8
O1 C1 H1B 109.8
C2 C1 H1B 109.8
H1A C1 H1B 108.2
C1 C2 N1 109.8(7)
C1 C2 H2A 109.7
N1 C2 H2A 109.7
C1 C2 H2B 109.7
N1 C2 H2B 109.7
H2A C2 H2B 108.2
N1 C3 C4 113.6(8)
N1 C3 H3A 108.8
C4 C3 H3A 108.8
N1 C3 H3B 108.8
C4 C3 H3B 108.8
H3A C3 H3B 107.7
C5 C4 C3 111.2(8)
C5 C4 H4A 109.4
C3 C4 H4A 109.4
C5 C4 H4B 109.4
C3 C4 H4B 109.4
H4A C4 H4B 108.0
C4 C5 C6 109.9(8)
C4 C5 H5A 109.7
C6 C5 H5A 109.7
C4 C5 H5B 109.7
C6 C5 H5B 109.7
H5A C5 H5B 108.2
C7 C6 C5 109.2(8)
C7 C6 H6A 109.8
C5 C6 H6A 109.8
C7 C6 H6B 109.8
C5 C6 H6B 109.8
H6A C6 H6B 108.3
N1 C7 C6 111.9(7)
N1 C7 H7A 109.2
C6 C7 H7A 109.2
N1 C7 H7B 109.2
C6 C7 H7B 109.2
H7A C7 H7B 107.9
O2 C8 C9 106.9(7)
O2 C8 H8A 110.4
C9 C8 H8A 110.4
O2 C8 H8B 110.4
C9 C8 H8B 110.4
H8A C8 H8B 108.6
N2 C9 C8 110.7(7)
N2 C9 H9A 109.5
C8 C9 H9A 109.5
N2 C9 H9B 109.5
C8 C9 H9B 109.5
H9A C9 H9B 108.1
N2 C10 C11 113.4(8)
N2 C10 H10A 108.9
C11 C10 H10A 108.9
N2 C10 H10B 108.9
C11 C10 H10B 108.9
H10A C10 H10B 107.7
C10 C11 C12 109.5(11)
C10 C11 H11A 109.8
C12 C11 H11A 109.8
C10 C11 H11B 109.8
C12 C11 H11B 109.8
H11A C11 H11B 108.2
C13 C12 C11 109.2(9)
C13 C12 H12A 109.8
C11 C12 H12A 109.8
C13 C12 H12B 109.8
C11 C12 H12B 109.8
H12A C12 H12B 108.3
C12 C13 C14 112.0(9)
C12 C13 H13A 109.2
C14 C13 H13A 109.2
C12 C13 H13B 109.2
C14 C13 H13B 109.2
H13A C13 H13B 107.9
N2 C14 C13 113.4(9)
N2 C14 H14A 108.9
C13 C14 H14A 108.9
N2 C14 H14B 108.9
C13 C14 H14B 108.9
H14A C14 H14B 107.7
O3 C15 C16 106.3(8)
O3 C15 H15A 110.5
C16 C15 H15A 110.5
O3 C15 H15B 110.5
C16 C15 H15B 110.5
H15A C15 H15B 108.7
C15 C16 N3 112.1(7)
C15 C16 H16A 109.2
N3 C16 H16A 109.2
C15 C16 H16B 109.2
N3 C16 H16B 109.2
H16A C16 H16B 107.9
N3 C17 C18 112.0(7)
N3 C17 H17A 109.2
C18 C17 H17A 109.2
N3 C17 H17B 109.2
C18 C17 H17B 109.2
H17A C17 H17B 107.9
C19 C18 C17 110.3(9)
C19 C18 H18A 109.6
C17 C18 H18A 109.6
C19 C18 H18B 109.6
C17 C18 H18B 109.6
H18A C18 H18B 108.1
C20 C19 C18 109.3(8)
C20 C19 H19A 109.8
C18 C19 H19A 109.8
C20 C19 H19B 109.8
C18 C19 H19B 109.8
H19A C19 H19B 108.3
C21 C20 C19 112.7(9)
C21 C20 H20A 109.1
C19 C20 H20A 109.1
C21 C20 H20B 109.1
C19 C20 H20B 109.1
H20A C20 H20B 107.8
C20 C21 N3 112.5(8)
C20 C21 H21A 109.1
N3 C21 H21A 109.1
C20 C21 H21B 109.1
N3 C21 H21B 109.1
H21A C21 H21B 107.8
O4 C22 C23 104.5(7)
O4 C22 H22A 110.8
C23 C22 H22A 110.8
O4 C22 H22B 110.8
C23 C22 H22B 110.8
H22A C22 H22B 108.9
C22 C23 N4 110.8(7)
C22 C23 H23A 109.5
N4 C23 H23A 109.5
C22 C23 H23B 109.5
N4 C23 H23B 109.5
H23A C23 H23B 108.1
N4 C24 C25 116.7(9)
N4 C24 H24A 108.1
C25 C24 H24A 108.1
N4 C24 H24B 108.1
C25 C24 H24B 108.1
H24A C24 H24B 107.3
C26 C25 C24 111.9(9)
C26 C25 H25A 109.2
C24 C25 H25A 109.2
C26 C25 H25B 109.2
C24 C25 H25B 109.2
H25A C25 H25B 107.9
C25 C26 C27 111.1(10)
C25 C26 H26A 109.4
C27 C26 H26A 109.4
C25 C26 H26B 109.4
C27 C26 H26B 109.4
H26A C26 H26B 108.0
C26 C27 C28 112.3(8)
C26 C27 H27A 109.1
C28 C27 H27A 109.1
C26 C27 H27B 109.1
C28 C27 H27B 109.1
H27A C27 H27B 107.9
N4 C28 C27 114.0(8)
N4 C28 H28A 108.7
C27 C28 H28A 108.7
N4 C28 H28B 108.7
C27 C28 H28B 108.7
H28A C28 H28B 107.6

loop_
_geom_bond_atom_site_label_1
_geom_bond_atom_site_label_2
_geom_bond_distance
Cu1 O2 1.965(6)
Cu1 O1 1.965(5)
Cu1 N2 2.058(7)
Cu1 Cl1 2.235(2)
Cu1 Cu2 2.9341(17)
Cu2 O2 1.960(6)
Cu2 O1 1.960(5)
Cu2 N1 2.081(7)
Cu2 Cl2 2.236(2)
Cu3 O3 1.961(6)
Cu3 O4 1.983(6)
Cu3 N3 2.070(7)
Cu3 Cl3 2.242(2)
Cu3 Cu4 2.9354(17)
Cu4 O4 1.954(6)
Cu4 O3 1.986(6)
Cu4 N4 2.057(7)
Cu4 Cl4 2.233(3)
N1 C3 1.476(11)
N1 C7 1.482(12)
N1 C2 1.536(11)
N2 C9 1.478(11)
N2 C14 1.488(12)
N2 C10 1.505(12)
N3 C17 1.457(11)
N3 C16 1.480(12)
N3 C21 1.512(11)
N4 C24 1.474(12)
N4 C28 1.488(12)
N4 C23 1.515(10)
O1 C1 1.416(9)
O2 C8 1.429(10)
O3 C15 1.421(11)
O4 C22 1.434(10)
C1 C2 1.473(12)
C1 H1A 0.9700
C1 H1B 0.9700
C2 H2A 0.9700
C2 H2B 0.9700
C3 C4 1.526(14)
C3 H3A 0.9700
C3 H3B 0.9700
C4 C5 1.519(14)
C4 H4A 0.9700
C4 H4B 0.9700
C5 C6 1.533(13)
C5 H5A 0.9700
C5 H5B 0.9700
C6 C7 1.510(11)
C6 H6A 0.9700
C6 H6B 0.9700
C7 H7A 0.9700
C7 H7B 0.9700
C8 C9 1.540(12)
C8 H8A 0.9700
C8 H8B 0.9700
C9 H9A 0.9700
C9 H9B 0.9700
C10 C11 1.507(13)
C10 H10A 0.9700
C10 H10B 0.9700
C11 C12 1.529(19)
C11 H11A 0.9700
C11 H11B 0.9700
C12 C13 1.522(18)
C12 H12A 0.9700
C12 H12B 0.9700
C13 C14 1.528(15)
C13 H13A 0.9700
C13 H13B 0.9700
C14 H14A 0.9700
C14 H14B 0.9700
C15 C16 1.472(13)
C15 H15A 0.9700
C15 H15B 0.9700
C16 H16A 0.9700
C16 H16B 0.9700
C17 C18 1.532(13)
C17 H17A 0.9700
C17 H17B 0.9700
C18 C19 1.514(15)
C18 H18A 0.9700
C18 H18B 0.9700
C19 C20 1.508(15)
C19 H19A 0.9700
C19 H19B 0.9700
C20 C21 1.488(13)
C20 H20A 0.9700
C20 H20B 0.9700
C21 H21A 0.9700
C21 H21B 0.9700
C22 C23 1.489(14)
C22 H22A 0.9700
C22 H22B 0.9700
C23 H23A 0.9700
C23 H23B 0.9700
C24 C25 1.518(15)
C24 H24A 0.9700
C24 H24B 0.9700
C25 C26 1.488(15)
C25 H25A 0.9700
C25 H25B 0.9700
C26 C27 1.508(15)
C26 H26A 0.9700
C26 H26B 0.9700
C27 C28 1.536(13)
C27 H27A 0.9700
C27 H27B 0.9700
C28 H28A 0.9700
C28 H28B 0.9700

loop_
_geom_hbond_atom_site_label_D
_geom_hbond_atom_site_label_H
_geom_hbond_atom_site_label_A
_geom_hbond_site_symmetry_A
_geom_hbond_distance_DH
_geom_hbond_distance_HA
_geom_hbond_distance_DA
_geom_hbond_angle_DHA
_geom_hbond_publ_flag
C2 H2A Cl3 . 0.97 2.75 3.638(9) 153.3 n
C2 H2B Cl4 6_565 0.97 2.97 3.689(9) 132.0 n
C3 H3B Cl2 . 0.97 2.80 3.428(10) 123.5 n
C7 H7A Cl2 . 0.97 2.87 3.464(9) 120.1 n
C9 H9B Cl4 . 0.97 2.81 3.696(11) 152.5 n
C10 H10A Cl1 . 0.97 2.80 3.423(9) 122.6 n
C14 H14B Cl1 . 0.97 2.79 3.432(10) 124.1 n
C16 H16B Cl1 . 0.97 2.75 3.647(11) 154.3 n
C17 H17B Cl3 . 0.97 2.71 3.367(9) 125.4 n
C21 H21B Cl3 . 0.97 2.75 3.400(10) 125.3 n
C23 H23A Cl2 6 0.97 2.94 3.765(9) 143.6 n
C23 H23B Cl2 . 0.97 2.81 3.708(10) 154.9 n
C24 H24B Cl4 . 0.97 2.83 3.469(11) 124.2 n
C28 H28A Cl4 . 0.97 2.84 3.465(10) 123.4 n

loop_
_geom_torsion_atom_site_label_1
_geom_torsion_atom_site_label_2
_geom_torsion_atom_site_label_3
_geom_torsion_atom_site_label_4
_geom_torsion
O1 Cu1 Cu2 O2 154.7(4)
N2 Cu1 Cu2 O2 -37.2(4)
Cl1 Cu1 Cu2 O2 -173.6(3)
O2 Cu1 Cu2 O1 -154.7(4)
N2 Cu1 Cu2 O1 168.2(4)
Cl1 Cu1 Cu2 O1 31.7(3)
O2 Cu1 Cu2 N1 172.0(3)
O1 Cu1 Cu2 N1 -33.3(3)
N2 Cu1 Cu2 N1 134.9(4)
Cl1 Cu1 Cu2 N1 -1.5(3)
O2 Cu1 Cu2 Cl2 33.7(3)
O1 Cu1 Cu2 Cl2 -171.6(3)
N2 Cu1 Cu2 Cl2 -3.5(3)
Cl1 Cu1 Cu2 Cl2 -139.90(16)
O3 Cu3 Cu4 O4 155.2(4)
N3 Cu3 Cu4 O4 -170.2(3)
Cl3 Cu3 Cu4 O4 -33.2(3)
O4 Cu3 Cu4 O3 -155.2(4)
N3 Cu3 Cu4 O3 34.6(4)
Cl3 Cu3 Cu4 O3 171.6(3)
O3 Cu3 Cu4 N4 -170.0(4)
O4 Cu3 Cu4 N4 34.8(3)
N3 Cu3 Cu4 N4 -135.4(3)
Cl3 Cu3 Cu4 N4 1.6(3)
O3 Cu3 Cu4 Cl4 -31.5(3)
O4 Cu3 Cu4 Cl4 173.4(3)
N3 Cu3 Cu4 Cl4 3.2(3)
Cl3 Cu3 Cu4 Cl4 140.15(16)
O2 Cu2 N1 C3 -72.1(11)
O1 Cu2 N1 C3 -111.7(6)
Cl2 Cu2 N1 C3 60.4(6)
Cu1 Cu2 N1 C3 -90.2(6)
O2 Cu2 N1 C7 165.0(8)
O1 Cu2 N1 C7 125.4(6)
Cl2 Cu2 N1 C7 -62.6(6)
Cu1 Cu2 N1 C7 146.9(5)
O2 Cu2 N1 C2 45.8(11)
O1 Cu2 N1 C2 6.2(5)
Cl2 Cu2 N1 C2 178.2(5)
Cu1 Cu2 N1 C2 27.6(6)
O2 Cu1 N2 C9 11.8(6)
O1 Cu1 N2 C9 59.4(11)
Cl1 Cu1 N2 C9 -175.2(6)
Cu2 Cu1 N2 C9 35.5(7)
O2 Cu1 N2 C14 -106.9(6)
O1 Cu1 N2 C14 -59.4(10)
Cl1 Cu1 N2 C14 66.0(6)
Cu2 Cu1 N2 C14 -83.2(6)
O2 Cu1 N2 C10 132.1(6)
O1 Cu1 N2 C10 179.7(7)
Cl1 Cu1 N2 C10 -55.0(6)
Cu2 Cu1 N2 C10 155.8(5)
O3 Cu3 N3 C17 -132.6(6)
O4 Cu3 N3 C17 -174.8(7)
Cl3 Cu3 N3 C17 55.2(6)
Cu4 Cu3 N3 C17 -155.2(5)
O3 Cu3 N3 C16 -8.6(6)
O4 Cu3 N3 C16 -50.8(11)
Cl3 Cu3 N3 C16 179.2(6)
Cu4 Cu3 N3 C16 -31.2(6)
O3 Cu3 N3 C21 110.4(6)
O4 Cu3 N3 C21 68.2(10)
Cl3 Cu3 N3 C21 -61.8(5)
Cu4 Cu3 N3 C21 87.8(5)
O4 Cu4 N4 C24 -128.1(6)
O3 Cu4 N4 C24 -171.0(7)
Cl4 Cu4 N4 C24 58.3(6)
Cu3 Cu4 N4 C24 -150.8(5)
O4 Cu4 N4 C28 110.1(6)
O3 Cu4 N4 C28 67.2(10)
Cl4 Cu4 N4 C28 -63.4(6)
Cu3 Cu4 N4 C28 87.5(5)
O4 Cu4 N4 C23 -8.1(6)
O3 Cu4 N4 C23 -51.0(11)
Cl4 Cu4 N4 C23 178.4(5)
Cu3 Cu4 N4 C23 -30.7(6)
O2 Cu2 O1 C1 -147.9(6)
N1 Cu2 O1 C1 21.1(6)
Cl2 Cu2 O1 C1 -82.0(15)
Cu1 Cu2 O1 C1 -131.2(6)
O2 Cu2 O1 Cu1 -16.7(2)
N1 Cu2 O1 Cu1 152.2(3)
Cl2 Cu2 O1 Cu1 49.2(15)
O2 Cu1 O1 C1 135.8(6)
N2 Cu1 O1 C1 87.6(10)
Cl1 Cu1 O1 C1 -38.0(6)
Cu2 Cu1 O1 C1 119.1(7)
O2 Cu1 O1 Cu2 16.7(2)
N2 Cu1 O1 Cu2 -31.5(9)
Cl1 Cu1 O1 Cu2 -157.1(2)
O1 Cu2 O2 C8 138.5(7)
N1 Cu2 O2 C8 98.5(10)
Cl2 Cu2 O2 C8 -34.0(6)
Cu1 Cu2 O2 C8 121.8(7)
O1 Cu2 O2 Cu1 16.7(2)
N1 Cu2 O2 Cu1 -23.3(10)
Cl2 Cu2 O2 Cu1 -155.8(2)
O1 Cu1 O2 C8 -149.3(6)
N2 Cu1 O2 C8 16.2(6)
Cl1 Cu1 O2 C8 -93.1(16)
Cu2 Cu1 O2 C8 -132.6(7)
O1 Cu1 O2 Cu2 -16.7(2)
N2 Cu1 O2 Cu2 148.7(3)
Cl1 Cu1 O2 Cu2 39.4(16)
O4 Cu3 O3 C15 147.7(6)
N3 Cu3 O3 C15 -19.1(6)
Cl3 Cu3 O3 C15 79.0(15)
Cu4 Cu3 O3 C15 131.4(7)
O4 Cu3 O3 Cu4 16.3(2)
N3 Cu3 O3 Cu4 -150.5(3)
Cl3 Cu3 O3 Cu4 -52.4(15)
O4 Cu4 O3 C15 -138.1(7)
N4 Cu4 O3 C15 -94.8(10)
Cl4 Cu4 O3 C15 36.0(7)
Cu3 Cu4 O3 C15 -121.5(8)
O4 Cu4 O3 Cu3 -16.6(3)
N4 Cu4 O3 Cu3 26.6(10)
Cl4 Cu4 O3 Cu3 157.5(2)
O3 Cu4 O4 C22 145.5(6)
N4 Cu4 O4 C22 -21.3(6)
Cl4 Cu4 O4 C22 82.0(17)
Cu3 Cu4 O4 C22 129.1(7)
O3 Cu4 O4 Cu3 16.4(2)
N4 Cu4 O4 Cu3 -150.4(3)
Cl4 Cu4 O4 Cu3 -47.1(17)
O3 Cu3 O4 C22 -137.8(7)
N3 Cu3 O4 C22 -95.2(10)
Cl3 Cu3 O4 C22 34.9(7)
Cu4 Cu3 O4 C22 -121.2(7)
O3 Cu3 O4 Cu4 -16.6(2)
N3 Cu3 O4 Cu4 26.0(9)
Cl3 Cu3 O4 Cu4 156.08(19)
Cu2 O1 C1 C2 -45.4(8)
Cu1 O1 C1 C2 -158.8(5)
O1 C1 C2 N1 52.2(10)
C3 N1 C2 C1 85.9(9)
C7 N1 C2 C1 -150.2(7)
Cu2 N1 C2 C1 -31.7(8)
C7 N1 C3 C4 -52.3(10)
C2 N1 C3 C4 71.6(10)
Cu2 N1 C3 C4 -174.6(6)
N1 C3 C4 C5 51.6(11)
C3 C4 C5 C6 -53.8(12)
C4 C5 C6 C7 58.0(11)
C3 N1 C7 C6 56.8(10)
C2 N1 C7 C6 -66.5(10)
Cu2 N1 C7 C6 179.0(7)
C5 C6 C7 N1 -59.9(10)
Cu2 O2 C8 C9 -154.7(6)
Cu1 O2 C8 C9 -39.2(9)
C14 N2 C9 C8 78.3(9)
C10 N2 C9 C8 -158.4(8)
Cu1 N2 C9 C8 -36.2(9)
O2 C8 C9 N2 51.1(10)
C9 N2 C10 C11 -69.4(11)
C14 N2 C10 C11 54.9(11)
Cu1 N2 C10 C11 173.6(8)
N2 C10 C11 C12 -58.9(12)
C10 C11 C12 C13 57.6(12)
C11 C12 C13 C14 -55.2(13)
C9 N2 C14 C13 72.3(10)
C10 N2 C14 C13 -51.0(10)
Cu1 N2 C14 C13 -173.9(7)
C12 C13 C14 N2 53.1(12)
Cu3 O3 C15 C16 42.3(9)
Cu4 O3 C15 C16 156.7(6)
O3 C15 C16 N3 -51.6(11)
C17 N3 C16 C15 155.0(8)
C21 N3 C16 C15 -79.6(10)
Cu3 N3 C16 C15 34.7(10)
C16 N3 C17 C18 69.0(10)
C21 N3 C17 C18 -58.5(10)
Cu3 N3 C17 C18 -173.6(7)
N3 C17 C18 C19 59.5(11)
C17 C18 C19 C20 -54.4(12)
C18 C19 C20 C21 53.5(13)
C19 C20 C21 N3 -55.0(12)
C17 N3 C21 C20 56.3(10)
C16 N3 C21 C20 -72.6(10)
Cu3 N3 C21 C20 173.9(7)
Cu4 O4 C22 C23 45.1(9)
Cu3 O4 C22 C23 158.7(6)
O4 C22 C23 N4 -53.0(10)
C24 N4 C23 C22 157.2(8)
C28 N4 C23 C22 -81.5(9)
Cu4 N4 C23 C22 35.5(9)
C28 N4 C24 C25 -50.4(11)
C23 N4 C24 C25 71.5(11)
Cu4 N4 C24 C25 -171.7(7)
N4 C24 C25 C26 52.0(14)
C24 C25 C26 C27 -50.6(13)
C25 C26 C27 C28 52.0(12)
C24 N4 C28 C27 50.2(11)
C23 N4 C28 C27 -71.7(10)
Cu4 N4 C28 C27 173.9(7)
C26 C27 C28 N4 -53.0(12)
